data_7211882
loop_
_publ_author_name
'Br\"udgam, Irene'
'Lentz, Dieter'
'Vorbr\"uggen, Helmut'

_publ_section_title
;
 Synthesis, crystal and molecular structure of alkali metal nonaflates
;
_journal_issue 3
_journal_name_full CrystEngComm
_journal_page_first 795
_journal_paper_doi 10.1039/b916157k
_journal_volume 12
_journal_year 2010
_chemical_formula_sum 'C6 H4 F9 Li O4 S'
_chemical_formula_weight 350.09
_chemical_name_systematic 'Lithium nonafluorobtylsulfonate'
_space_group_IT_number 14
_symmetry_cell_setting monoclinic
_symmetry_space_group_name_Hall '-P 2ybc'
_symmetry_space_group_name_H-M 'P 1 21/c 1'
_atom_sites_solution_hydrogens geom
_atom_sites_solution_primary direct
_atom_sites_solution_secondary difmap
_audit_creation_method SHELXL-97
_cell_angle_alpha 90.000(5)
_cell_angle_beta 97.885(5)
_cell_angle_gamma 90.000(5)
_cell_formula_units_Z 4
_cell_length_a 12.323(5)
_cell_length_b 5.580(5)
_cell_length_c 17.527(5)
_cell_measurement_temperature 173
_cell_measurement_theta_max 30.54
_cell_measurement_theta_min 2.35
_cell_volume 1193.8(12)
_computing_cell_refinement 'BRUKER SMART'
_computing_data_collection 'BRUKER SMART'
_computing_data_reduction 'BRUKER SAINT'
_computing_structure_refinement 'SHELXL-97 (Sheldrick, 1997)'
_computing_structure_solution 'SHELXS-97 (Sheldrick, 1990)'
_diffrn_ambient_temperature 173
_diffrn_measured_fraction_theta_full 0.986
_diffrn_measured_fraction_theta_max 0.986
_diffrn_measurement_device_type 'CCD area detector'
_diffrn_measurement_method 'phi and omega scans with .3 deg in omega'
_diffrn_radiation_monochromator graphite
_diffrn_radiation_source 'sealed tube'
_diffrn_radiation_type MoK\a
_diffrn_radiation_wavelength 0.71069
_diffrn_reflns_av_R_equivalents 0.0166
_diffrn_reflns_av_sigmaI/netI 0.0149
_diffrn_reflns_limit_h_max 17
_diffrn_reflns_limit_h_min -17
_diffrn_reflns_limit_k_max 6
_diffrn_reflns_limit_k_min -7
_diffrn_reflns_limit_l_max 24
_diffrn_reflns_limit_l_min -22
_diffrn_reflns_number 13968
_diffrn_reflns_theta_full 30.54
_diffrn_reflns_theta_max 30.54
_diffrn_reflns_theta_min 2.35
_exptl_absorpt_coefficient_mu 0.402
_exptl_absorpt_correction_T_max 1.0
_exptl_absorpt_correction_T_min 0.89
_exptl_absorpt_correction_type multi-scan
_exptl_absorpt_process_details 'SADABS (BRUKER-AXS)'
_exptl_crystal_colour colorless
_exptl_crystal_density_diffrn 1.948
_exptl_crystal_density_method 'not measured'
_exptl_crystal_description plate
_exptl_crystal_F_000 688
_exptl_crystal_size_max .63
_exptl_crystal_size_mid .24
_exptl_crystal_size_min .08
_refine_diff_density_max 0.461
_refine_diff_density_min -0.291
_refine_diff_density_rms 0.050
_refine_ls_extinction_method none
_refine_ls_goodness_of_fit_ref 1.038
_refine_ls_hydrogen_treatment constr
_refine_ls_matrix_type full
_refine_ls_number_parameters 190
_refine_ls_number_reflns 3605
_refine_ls_number_restraints 0
_refine_ls_restrained_S_all 1.038
_refine_ls_R_factor_all 0.0354
_refine_ls_R_factor_gt 0.0273
_refine_ls_shift/su_max 0.001
_refine_ls_shift/su_mean 0.000
_refine_ls_structure_factor_coef Fsqd
_refine_ls_weighting_details 'calc w=1/[\s^2^(Fo^2^)+(0.0401P)^2^+0.3808P] where P=(Fo^2^+2Fc^2^)/3'
_refine_ls_weighting_scheme calc
_refine_ls_wR_factor_gt 0.0723
_refine_ls_wR_factor_ref 0.0780
_reflns_number_gt 3069
_reflns_number_total 3605
_reflns_threshold_expression >2sigma(I)
_cod_data_source_file b916157k.txt
_cod_data_source_block orgvorlm
_cod_original_sg_symbol_H-M P2(1)/c
_cod_database_code 7211882

loop_
_symmetry_equiv_pos_as_xyz
'x, y, z'
'-x, y+1/2, -z+1/2'
'-x, -y, -z'
'x, -y-1/2, z-1/2'

loop_
_atom_site_label
_atom_site_type_symbol
_atom_site_fract_x
_atom_site_fract_y
_atom_site_fract_z
_atom_site_U_iso_or_equiv
_atom_site_adp_type
_atom_site_occupancy
_atom_site_symmetry_multiplicity
_atom_site_calc_flag
_atom_site_refinement_flags
Li1 Li 0.54469(15) 0.2646(3) 0.34693(11) 0.0219(4) Uani 1 1 d .
C1 C 0.78565(8) 0.8124(2) 0.28828(6) 0.0200(2) Uani 1 1 d .
C2 C 0.87098(8) 0.74663(19) 0.35864(6) 0.0199(2) Uani 1 1 d .
C3 C 0.98755(8) 0.8471(2) 0.35406(7) 0.0216(2) Uani 1 1 d .
C4 C 1.07994(10) 0.7351(2) 0.41166(8) 0.0299(3) Uani 1 1 d .
C1L C 0.39832(10) 0.4262(3) 0.46252(8) 0.0360(3) Uani 1 1 d .
H1L H 0.3680 0.3437 0.5035 0.043 Uiso 1 1 calc R
H2L H 0.3444 0.4216 0.4167 0.043 Uiso 1 1 calc R
C2L C 0.42249(12) 0.6821(3) 0.48547(8) 0.0378(3) Uani 1 1 d .
H4L H 0.4487 0.7670 0.4433 0.045 Uiso 1 1 calc R
H3L H 0.3558 0.7598 0.4963 0.045 Uiso 1 1 calc R
F1 F 0.79835(6) 1.04356(14) 0.26973(5) 0.03171(18) Uani 1 1 d .
F2 F 0.80468(6) 0.67634(16) 0.22824(4) 0.03456(19) Uani 1 1 d .
F3 F 0.83682(6) 0.83174(15) 0.42297(4) 0.03226(18) Uani 1 1 d .
F4 F 0.87766(6) 0.50701(13) 0.36393(5) 0.03330(18) Uani 1 1 d .
F5 F 0.98768(6) 1.08298(13) 0.36827(5) 0.03105(17) Uani 1 1 d .
F6 F 1.01311(6) 0.81188(15) 0.28284(4) 0.03006(17) Uani 1 1 d .
F7 F 1.05446(8) 0.73911(18) 0.48238(5) 0.0448(2) Uani 1 1 d .
F8 F 1.10065(7) 0.51202(15) 0.39303(6) 0.0438(2) Uani 1 1 d .
F9 F 1.17113(6) 0.86212(18) 0.41042(6) 0.0496(3) Uani 1 1 d .
O1 O 0.64006(7) 0.53188(15) 0.33517(6) 0.02747(19) Uani 1 1 d .
O2 O 0.58523(7) 0.79044(18) 0.22471(5) 0.0312(2) Uani 1 1 d .
O3 O 0.61820(7) 0.95820(15) 0.35322(5) 0.02684(18) Uani 1 1 d .
O1L O 0.49641(7) 0.30705(17) 0.44761(5) 0.02862(19) Uani 1 1 d .
S1 S 0.64153(2) 0.76818(5) 0.302144(16) 0.01942(7) Uani 1 1 d .

loop_
_atom_site_aniso_label
_atom_site_aniso_U_11
_atom_site_aniso_U_22
_atom_site_aniso_U_33
_atom_site_aniso_U_23
_atom_site_aniso_U_13
_atom_site_aniso_U_12
Li1 0.0215(8) 0.0214(9) 0.0226(9) -0.0011(7) 0.0026(7) 0.0006(7)
C1 0.0180(4) 0.0227(5) 0.0195(5) 0.0008(4) 0.0032(4) 0.0001(4)
C2 0.0182(4) 0.0193(5) 0.0220(5) 0.0011(4) 0.0026(4) 0.0000(4)
C3 0.0187(4) 0.0202(5) 0.0256(5) -0.0012(4) 0.0024(4) -0.0007(4)
C4 0.0216(5) 0.0281(6) 0.0378(7) 0.0014(5) -0.0039(5) -0.0009(4)
C1L 0.0217(5) 0.0578(9) 0.0289(7) -0.0127(6) 0.0049(5) 0.0003(5)
C2L 0.0383(7) 0.0483(8) 0.0250(6) -0.0044(6) -0.0019(5) 0.0198(6)
F1 0.0250(3) 0.0284(4) 0.0411(4) 0.0165(3) 0.0023(3) -0.0030(3)
F2 0.0255(3) 0.0532(5) 0.0256(4) -0.0140(3) 0.0055(3) 0.0029(3)
F3 0.0250(3) 0.0515(5) 0.0208(4) -0.0033(3) 0.0047(3) 0.0002(3)
F4 0.0246(3) 0.0195(4) 0.0535(5) 0.0094(3) -0.0024(3) -0.0008(3)
F5 0.0295(3) 0.0185(3) 0.0440(5) -0.0026(3) 0.0011(3) -0.0031(3)
F6 0.0236(3) 0.0389(4) 0.0292(4) -0.0019(3) 0.0088(3) -0.0023(3)
F7 0.0434(5) 0.0573(6) 0.0305(4) 0.0044(4) -0.0064(4) 0.0044(4)
F8 0.0316(4) 0.0306(4) 0.0657(6) -0.0015(4) -0.0055(4) 0.0113(3)
F9 0.0223(4) 0.0500(6) 0.0714(6) 0.0119(5) -0.0112(4) -0.0109(3)
O1 0.0225(4) 0.0207(4) 0.0389(5) 0.0053(3) 0.0033(3) -0.0032(3)
O2 0.0213(4) 0.0435(5) 0.0270(5) 0.0036(4) -0.0030(3) -0.0009(3)
O3 0.0241(4) 0.0243(4) 0.0329(5) -0.0015(3) 0.0069(3) 0.0060(3)
O1L 0.0278(4) 0.0360(5) 0.0223(4) -0.0053(4) 0.0041(3) 0.0038(3)
S1 0.01513(11) 0.01964(13) 0.02337(14) 0.00145(9) 0.00218(9) 0.00027(8)

loop_
_atom_type_symbol
_atom_type_description
_atom_type_scat_dispersion_real
_atom_type_scat_dispersion_imag
_atom_type_scat_source
C C 0.0033 0.0016 'International Tables Vol C Tables 4.2.6.8 and 6.1.1.4'
H H 0.0000 0.0000 'International Tables Vol C Tables 4.2.6.8 and 6.1.1.4'
Li Li -0.0003 0.0001 'International Tables Vol C Tables 4.2.6.8 and 6.1.1.4'
O O 0.0106 0.0060 'International Tables Vol C Tables 4.2.6.8 and 6.1.1.4'
F F 0.0171 0.0103 'International Tables Vol C Tables 4.2.6.8 and 6.1.1.4'
S S 0.1246 0.1234 'International Tables Vol C Tables 4.2.6.8 and 6.1.1.4'

loop_
_geom_angle_atom_site_label_1
_geom_angle_atom_site_label_2
_geom_angle_atom_site_label_3
_geom_angle
_geom_angle_site_symmetry_1
_geom_angle_site_symmetry_3
O2 Li1 O1 109.97(11) 2_645 .
O2 Li1 O3 116.82(11) 2_645 1_545
O1 Li1 O3 113.78(11) . 1_545
O2 Li1 O1L 104.74(10) 2_645 .
O1 Li1 O1L 105.58(10) . .
O3 Li1 O1L 104.75(10) 1_545 .
F2 C1 F1 108.29(10) . .
F2 C1 C2 108.48(9) . .
F1 C1 C2 109.28(9) . .
F2 C1 S1 107.62(7) . .
F1 C1 S1 107.86(7) . .
C2 C1 S1 115.10(8) . .
F4 C2 F3 108.52(10) . .
F4 C2 C1 108.60(9) . .
F3 C2 C1 109.12(9) . .
F4 C2 C3 108.34(9) . .
F3 C2 C3 108.30(9) . .
C1 C2 C3 113.84(9) . .
F5 C3 F6 108.81(9) . .
F5 C3 C4 107.10(10) . .
F6 C3 C4 107.57(10) . .
F5 C3 C2 108.81(9) . .
F6 C3 C2 109.35(9) . .
C4 C3 C2 115.04(10) . .
F7 C4 F8 109.10(12) . .
F7 C4 F9 108.43(11) . .
F8 C4 F9 107.80(12) . .
F7 C4 C3 110.94(11) . .
F8 C4 C3 111.70(11) . .
F9 C4 C3 108.75(11) . .
O1L C1L C2L 110.38(11) . .
O1L C1L H1L 109.6 . .
C2L C1L H1L 109.6 . .
O1L C1L H2L 109.6 . .
C2L C1L H2L 109.6 . .
H1L C1L H2L 108.1 . .
O1L C2L C1L 110.44(11) 3_666 .
O1L C2L H4L 109.6 3_666 .
C1L C2L H4L 109.6 . .
O1L C2L H3L 109.6 3_666 .
C1L C2L H3L 109.6 . .
H4L C2L H3L 108.1 . .
S1 O1 Li1 142.42(8) . .
S1 O2 Li1 150.26(9) . 2_655
S1 O3 Li1 138.39(9) . 1_565
C2L O1L C1L 109.97(10) 3_666 .
C2L O1L Li1 118.67(10) 3_666 .
C1L O1L Li1 126.14(10) . .
O1 S1 O3 114.13(7) . .
O1 S1 O2 115.20(6) . .
O3 S1 O2 114.19(6) . .
O1 S1 C1 103.94(5) . .
O3 S1 C1 105.16(5) . .
O2 S1 C1 102.26(5) . .

loop_
_geom_bond_atom_site_label_1
_geom_bond_atom_site_label_2
_geom_bond_distance
_geom_bond_site_symmetry_2
Li1 O2 1.900(2) 2_645
Li1 O1 1.927(2) .
Li1 O3 1.931(3) 1_545
Li1 O1L 1.953(2) .
C1 F2 1.3439(14) .
C1 F1 1.3448(17) .
C1 C2 1.5509(15) .
C1 S1 1.8418(13) .
C2 F4 1.3421(17) .
C2 F3 1.3432(14) .
C2 C3 1.5544(16) .
C3 F5 1.3393(17) .
C3 F6 1.3431(14) .
C3 C4 1.5463(17) .
C4 F7 1.3200(18) .
C4 F8 1.3205(18) .
C4 F9 1.3314(15) .
C1L O1L 1.4346(16) .
C1L C2L 1.502(2) .
C1L H1L 0.9700 .
C1L H2L 0.9700 .
C2L O1L 1.4341(16) 3_666
C2L H4L 0.9700 .
C2L H3L 0.9700 .
O1 S1 1.4411(14) .
O2 S1 1.4424(10) .
O2 Li1 1.900(2) 2_655
O3 S1 1.4418(11) .
O3 Li1 1.931(3) 1_565
O1L C2L 1.4341(16) 3_666

loop_
_geom_torsion_atom_site_label_1
_geom_torsion_atom_site_label_2
_geom_torsion_atom_site_label_3
_geom_torsion_atom_site_label_4
_geom_torsion
_geom_torsion_site_symmetry_1
_geom_torsion_site_symmetry_4
F2 C1 C2 F4 -45.92(12) . .
F1 C1 C2 F4 -163.80(9) . .
S1 C1 C2 F4 74.69(11) . .
F2 C1 C2 F3 -164.04(9) . .
F1 C1 C2 F3 78.08(11) . .
S1 C1 C2 F3 -43.43(12) . .
F2 C1 C2 C3 74.86(13) . .
F1 C1 C2 C3 -43.02(12) . .
S1 C1 C2 C3 -164.54(8) . .
F4 C2 C3 F5 -164.58(9) . .
F3 C2 C3 F5 -47.06(12) . .
C1 C2 C3 F5 74.50(12) . .
F4 C2 C3 F6 76.70(12) . .
F3 C2 C3 F6 -165.78(9) . .
C1 C2 C3 F6 -44.22(13) . .
F4 C2 C3 C4 -44.44(13) . .
F3 C2 C3 C4 73.07(13) . .
C1 C2 C3 C4 -165.37(10) . .
F5 C3 C4 F7 70.21(13) . .
F6 C3 C4 F7 -172.97(10) . .
C2 C3 C4 F7 -50.86(14) . .
F5 C3 C4 F8 -167.82(10) . .
F6 C3 C4 F8 -51.00(13) . .
C2 C3 C4 F8 71.11(15) . .
F5 C3 C4 F9 -48.97(14) . .
F6 C3 C4 F9 67.86(13) . .
C2 C3 C4 F9 -170.03(10) . .
O1L C1L C2L O1L -58.17(16) . 3_666
O2 Li1 O1 S1 16.5(2) 2_645 .
O3 Li1 O1 S1 149.69(11) 1_545 .
O1L Li1 O1 S1 -96.00(15) . .
C2L C1L O1L C2L 57.90(17) . 3_666
C2L C1L O1L Li1 -95.92(14) . .
O2 Li1 O1L C2L -174.67(11) 2_645 3_666
O1 Li1 O1L C2L -58.57(14) . 3_666
O3 Li1 O1L C2L 61.84(14) 1_545 3_666
O2 Li1 O1L C1L -22.88(16) 2_645 .
O1 Li1 O1L C1L 93.23(14) . .
O3 Li1 O1L C1L -146.36(11) 1_545 .
Li1 O1 S1 O3 90.23(15) . .
Li1 O1 S1 O2 -44.76(15) . .
Li1 O1 S1 C1 -155.78(14) . .
Li1 O3 S1 O1 -144.88(12) 1_565 .
Li1 O3 S1 O2 -9.42(13) 1_565 .
Li1 O3 S1 C1 101.86(12) 1_565 .
Li1 O2 S1 O1 59.22(19) 2_655 .
Li1 O2 S1 O3 -75.75(19) 2_655 .
Li1 O2 S1 C1 171.23(18) 2_655 .
F2 C1 S1 O1 73.55(10) . .
F1 C1 S1 O1 -169.81(8) . .
C2 C1 S1 O1 -47.53(9) . .
F2 C1 S1 O3 -166.20(8) . .
F1 C1 S1 O3 -49.56(9) . .
C2 C1 S1 O3 72.72(10) . .
F2 C1 S1 O2 -46.64(10) . .
F1 C1 S1 O2 70.00(9) . .
C2 C1 S1 O2 -167.72(8) . .
